data_1570797
loop_
_publ_author_name
'Hansen, Colin'
'Docherty, Scott R.'
'Cao, Weicheng'
'Yakimov, Alexander V.'
'Cop&#xe9;ret, Christophe'

_publ_section_title
;
 <sup>109</sup>Ag NMR chemical shift as a descriptor for Br&#xf8;nsted
 acidity from molecules to materials.
;
_journal_issue 8
_journal_name_full 'Chemical science'
_journal_page_first 3028
_journal_page_last 3032
_journal_paper_doi 10.1039/d3sc04067d
_journal_volume 15
_journal_year 2024
_chemical_formula_moiety 'C22 H29 Ag N2'
_chemical_formula_sum 'C22 H29 Ag N2'
_chemical_formula_weight 429.34
_chemical_name_systematic (SIMes)AgMe
_chemical_properties_physical
'Air-sensitive,Moisture-sensitive,Heat-sensitive,Light-sensitive,Photo-sensitive,decomposes quickly'
_space_group_crystal_system monoclinic
_space_group_IT_number 14
_space_group_name_Hall '-P 2yn'
_space_group_name_H-M_alt 'P 1 21/n 1'
_atom_sites_solution_hydrogens geom
_atom_sites_solution_primary dual
_audit_block_doi 10.5517/ccdc.csd.cc2fs02b
_audit_creation_date 2023-04-19
_audit_creation_method
;
Olex2 1.5
(compiled 2023.03.06 svn.rbb2c1857 for OlexSys, GUI svn.r6748)
;
_audit_update_record
;
2023-04-19 deposited with the CCDC.	2024-01-17 downloaded from the CCDC.
;
_cell_angle_alpha 90
_cell_angle_beta 112.995(4)
_cell_angle_gamma 90
_cell_formula_units_Z 8
_cell_length_a 17.3928(6)
_cell_length_b 14.3855(4)
_cell_length_c 17.9551(6)
_cell_measurement_reflns_used 43596
_cell_measurement_temperature 100.00(10)
_cell_measurement_theta_max 76.3410
_cell_measurement_theta_min 3.9950
_cell_volume 4135.5(3)
_computing_cell_refinement 'CrysAlisPro 1.171.41.121a (Rigaku OD, 2021)'
_computing_data_collection 'CrysAlisPro 1.171.41.121a (Rigaku OD, 2021)'
_computing_data_reduction 'CrysAlisPro 1.171.41.121a (Rigaku OD, 2021)'
_computing_molecular_graphics 'Olex2 1.5 (Dolomanov et al., 2009)'
_computing_publication_material 'Olex2 1.5 (Dolomanov et al., 2009)'
_computing_structure_refinement 'SHELXL 2018/3 (Sheldrick, 2015)'
_computing_structure_solution 'SHELXT 2018/2 (Sheldrick, 2018)'
_diffrn_ambient_environment N~2~
_diffrn_ambient_temperature 100.00(10)
_diffrn_detector 'Hybrid Pixel Array Detector'
_diffrn_detector_area_resol_mean 10.0000
_diffrn_detector_type HyPix
_diffrn_measured_fraction_theta_full 0.999
_diffrn_measured_fraction_theta_max 0.980
_diffrn_measurement_details
;
List of Runs (angles in degrees, time in seconds):

  # Type    Start    End  Width  t~exp~   \w     \q     \k     \f   Frames
#--------------------------------------------------------------------------
  1  \w    -78.00  -6.00   0.50    0.49    --  -49.52 107.00 -74.00  144
  2  \w     21.00  57.00   0.50    0.49    --   49.52-107.00-172.00   72
  3  \w    -72.00 -47.00   0.50    1.96    --  -85.75 107.00 -74.00   50
  4  \w   -145.00-120.00   0.50    1.96    --  -85.75-107.00-172.00   50
  5  \w     59.00  95.00   0.50    1.96    --  107.25-107.00-172.00   72
  6  \w    114.00 152.00   0.50    1.96    --  107.25 107.00 -74.00   76
  7  \w    -75.00 -38.00   0.50    0.49    --  -49.52 -57.00 150.00   74
  8  \w    -69.00 -43.00   0.50    0.49    --  -49.52 -57.00-180.00   52
  9  \w   -116.00 -55.00   0.50    0.49    --  -49.52 -57.00 120.00  122
 10  \w   -105.00 -48.00   0.50    0.49    --  -49.52 -38.00-150.00  114
 11  \w   -115.00 -74.00   0.50    0.49    --  -49.52-125.00  90.00   82
 12  \w   -120.00 -80.00   0.50    0.49    --  -49.52 -57.00-180.00   80
 13  \w     90.00 117.00   0.50    0.49    --   49.52  77.00-150.00   54
 14  \w    -18.00   7.00   0.50    0.49    --   49.52 -19.00 -60.00   50
 15  \w     32.00  58.00   0.50    0.49    --   49.52  77.00-150.00   52
 16  \w    -50.00 -14.00   0.50    1.96    --  -85.75  45.00-150.00   72
 17  \w    -95.00 -68.00   0.50    1.96    --  -85.75 -69.00 175.03   54
 18  \w    -91.00 -65.00   0.50    1.96    --  -85.75 -77.00-150.00   52
 19  \w    -95.00 -69.00   0.50    1.96    --  -85.75 -66.00-151.30   52
 20  \w   -114.00 -73.00   0.50    1.96    --  -85.75 -59.00 141.37   82
 21  \w    -48.00 -21.00   0.50    1.96    --  -85.75  45.00  30.00   54
 22  \w    -50.00 -24.00   0.50    1.96    --  -85.75  45.00-120.00   52
 23  \w    -90.00 -65.00   0.50    1.96    --  -85.75 -77.00-179.00   50
 24  \w    -92.00 -67.00   0.50    1.96    --  -85.75 -71.00 151.52   50
 25  \w    -92.00 -67.00   0.50    1.96    --  -85.75 -71.00-175.03   50
 26  \w   -158.00 -69.00   0.50    1.96    --  -85.75 -71.00 132.81  178
 27  \w    -97.00 -71.00   0.50    1.96    --  -85.75 -77.00-120.00   52
 28  \w    -94.00 -69.00   0.50    1.96    --  -85.75 -67.00 139.81   50
 29  \w    -99.00 -72.00   0.50    1.96    --  -85.75 -58.00-171.56   54
 30  \w    -98.00 -71.00   0.50    1.96    --  -85.75 -61.00 150.00   54
 31  \w   -148.00-121.00   0.50    1.96    --  -85.75 -71.00 151.52   54
 32  \w    -96.00 -71.00   0.50    1.96    --  -85.75 -61.00-180.00   50
 33  \w   -154.00-114.00   0.50    1.96    --  -85.75 -77.00-120.00   80
 34  \w     96.00 169.00   0.50    1.96    --  107.25  77.00-150.00  146
 35  \w     95.00 152.00   0.50    1.96    --  107.25  61.00 120.00  114
 36  \w    125.00 150.00   0.50    1.96    --  107.25  77.00  90.00   50
 37  \w     88.00 113.00   0.50    1.96    --  107.25  77.00  90.00   50
 38  \w    125.00 178.00   0.50    1.96    --  107.25  15.00 -60.00  106
 39  \w     35.00  98.00   0.50    1.96    --  107.25 -77.00  90.00  126
 40  \w    107.00 134.00   0.50    1.96    --  107.25  45.00-150.00   54
 41  \w    149.00 175.00   0.50    1.96    --  107.25  45.00-180.00   52
 42  \w     38.00  71.00   0.50    1.96    --  107.25 -61.00  90.00   66
 43  \w     38.00  63.00   0.50    1.96    --  107.25 -61.00-120.00   50
 44  \w    102.00 142.00   0.50    1.96    --  107.25  45.00-180.00   80
 45  \w     38.00  64.00   0.50    1.96    --  107.25 -77.00-180.00   52
 46  \w     36.00  69.00   0.50    1.96    --  107.25 -61.00-180.00   66
 47  \w    133.00 178.00   0.50    1.96    --  107.25  77.00 120.00   90
 48  \w     87.00 113.00   0.50    1.96    --  107.25  77.00 120.00   52
 49  \w    148.00 178.00   0.50    1.96    --  107.25  15.00  30.00   60
 50  \w    150.00 178.00   0.50    1.96    --  107.25  15.00 -30.00   56
 51  \w     38.00  79.00   0.50    1.96    --  107.25 -77.00 -30.00   82
 52  \w    135.00 176.00   0.50    1.96    --  107.25  30.00-120.00   82
 53  \w    118.00 145.00   0.50    1.96    --  107.25  15.00  30.00   54
 54  \w    110.00 135.00   0.50    1.96    --  107.25  15.00 -30.00   50
 55  \w     99.00 124.00   0.50    1.96    --  107.25  61.00-180.00   50
 56  \w    107.00 139.00   0.50    1.96    --  107.25  61.00-150.00   64
 57  \w    141.00 178.00   0.50    1.96    --  107.25  30.00-180.00   74
 58  \w    103.00 129.00   0.50    1.96    --  107.25  30.00-180.00   52
 59  \w     43.00  69.00   0.50    1.96    --  107.25 -61.00 120.00   52
 60  \w     38.00  71.00   0.50    1.96    --  107.25 -61.00   0.00   66
 61  \w     45.00  70.00   0.50    1.96    --  107.25 -61.00  30.00   50
;
_diffrn_measurement_device 'four-circle diffractometer'
_diffrn_measurement_device_type 'XtaLAB Synergy, Dualflex, HyPix'
_diffrn_measurement_method '\w scans'
_diffrn_orient_matrix_type 'CrysAlisPro convention (1999,Acta A55,543-557)'
_diffrn_orient_matrix_UB_11 -0.0828843000
_diffrn_orient_matrix_UB_12 0.0492764000
_diffrn_orient_matrix_UB_13 -0.0495537000
_diffrn_orient_matrix_UB_21 0.0211460000
_diffrn_orient_matrix_UB_22 -0.0042878000
_diffrn_orient_matrix_UB_23 -0.0756365000
_diffrn_orient_matrix_UB_31 -0.0440488000
_diffrn_orient_matrix_UB_32 -0.0950070000
_diffrn_orient_matrix_UB_33 -0.0224731000
_diffrn_radiation_monochromator mirror
_diffrn_radiation_probe x-ray
_diffrn_radiation_type 'Cu K\a'
_diffrn_radiation_wavelength 1.54184
_diffrn_reflns_av_R_equivalents 0.0356
_diffrn_reflns_av_unetI/netI 0.0170
_diffrn_reflns_Laue_measured_fraction_full 0.999
_diffrn_reflns_Laue_measured_fraction_max 0.980
_diffrn_reflns_limit_h_max 21
_diffrn_reflns_limit_h_min -22
_diffrn_reflns_limit_k_max 16
_diffrn_reflns_limit_k_min -18
_diffrn_reflns_limit_l_max 21
_diffrn_reflns_limit_l_min -22
_diffrn_reflns_number 64187
_diffrn_reflns_point_group_measured_fraction_full 0.999
_diffrn_reflns_point_group_measured_fraction_max 0.980
_diffrn_reflns_theta_full 67.684
_diffrn_reflns_theta_max 78.050
_diffrn_reflns_theta_min 3.000
_diffrn_source 'micro-focus sealed X-ray tube'
_diffrn_source_type 'PhotonJet (Cu) X-ray Source'
_exptl_absorpt_coefficient_mu 7.843
_exptl_absorpt_correction_T_max 1.00000
_exptl_absorpt_correction_T_min 0.64985
_exptl_absorpt_correction_type multi-scan
_exptl_absorpt_process_details
;
CrysAlisPro 1.171.41.121a (Rigaku Oxford Diffraction, 2021)
Empirical absorption correction using spherical harmonics,
implemented in SCALE3 ABSPACK scaling algorithm.
;
_exptl_crystal_colour 'clear light colourless'
_exptl_crystal_colour_lustre clear
_exptl_crystal_colour_modifier light
_exptl_crystal_colour_primary colourless
_exptl_crystal_density_diffrn 1.379
_exptl_crystal_description block
_exptl_crystal_F_000 1776
_exptl_crystal_preparation 'Prepared from SIMesAgCl and MeMgBr'
_exptl_crystal_recrystallization_method 'Re-crystallisation from solvent: Toluene'
_exptl_crystal_size_max 0.2
_exptl_crystal_size_mid 0.15
_exptl_crystal_size_min 0.1
_refine_diff_density_max 0.712
_refine_diff_density_min -1.123
_refine_diff_density_rms 0.088
_refine_ls_extinction_coef 0.00039(3)
_refine_ls_extinction_expression Fc^*^=kFc[1+0.001xFc^2^\l^3^/sin(2\q)]^-1/4^
_refine_ls_extinction_method 'SHELXL-2018/3 (Sheldrick 2018)'
_refine_ls_goodness_of_fit_ref 1.113
_refine_ls_hydrogen_treatment constr
_refine_ls_matrix_type full
_refine_ls_number_parameters 466
_refine_ls_number_reflns 8667
_refine_ls_number_restraints 0
_refine_ls_restrained_S_all 1.113
_refine_ls_R_factor_all 0.0330
_refine_ls_R_factor_gt 0.0320
_refine_ls_shift/su_max 0.002
_refine_ls_shift/su_mean 0.000
_refine_ls_structure_factor_coef Fsqd
_refine_ls_weighting_details 'w=1/[\s^2^(Fo^2^)+(0.0486P)^2^+4.4846P] where P=(Fo^2^+2Fc^2^)/3'
_refine_ls_weighting_scheme calc
_refine_ls_wR_factor_gt 0.0877
_refine_ls_wR_factor_ref 0.0884
_reflns_Friedel_coverage 0.000
_reflns_number_gt 8335
_reflns_number_total 8667
_reflns_threshold_expression 'I > 2\s(I)'
_cod_data_source_file d3sc04067d2.cif
_cod_data_source_block exp_1272_auto
_cod_depositor_comments 'Adding full bibliography for 1570794--1570800.cif.'
_cod_database_code 1570797
_shelx_shelxl_version_number 2018/3
_chemical_oxdiff_formula 'C N H Ag'
_shelx_space_group_comment
;
The symmetry employed for this shelxl refinement is uniquely defined
by the following loop, which should always be used as a source of
symmetry information in preference to the above space-group names.
They are only intended as comments.
;
_shelx_estimated_absorpt_t_max 0.508
_shelx_estimated_absorpt_t_min 0.303
_olex2_refinement_description
;
1. Fixed Uiso
 At 1.2 times of:
  All C(H) groups, All C(H,H) groups
 At 1.5 times of:
  All C(H,H,H) groups
2.a Secondary CH2 refined with riding coordinates:
 C24(H24A,H24B), C2(H2A,H2B), C3(H3A,H3B), C25(H25A,H25B)
2.b Aromatic/amide H refined with riding coordinates:
 C16(H16), C18(H18), C29(H29), C31(H31), C7(H7), C40(H40), C9(H9), C38(H38)
2.c Idealised Me refined as rotating group:
 C12(H12A,H12B,H12C), C34(H34A,H34B,H34C), C20(H20A,H20B,H20C), C22(H22A,H22B,
 H22C), C26(H26A,H26B,H26C), C21(H21A,H21B,H21C), C4(H4A,H4B,H4C), C11(H11A,
 H11B,H11C), C33(H33A,H33B,H33C), C42(H42A,H42B,H42C), C43(H43A,H43B,H43C),
 C35(H35A,H35B,H35C), C13(H13A,H13B,H13C), C44(H44A,H44B,H44C)
;
_olex2_exptl_crystal_mounting_method 'XRD oil and Kapton'
_olex2_submission_original_sample_id CH128
_olex2_submission_special_instructions 'No special instructions were received'
_oxdiff_exptl_absorpt_empirical_details
;
Empirical correction (ABSPACK) includes:
- Absorption correction using spherical harmonics
- Frame scaling
;
_oxdiff_exptl_absorpt_empirical_full_max 1.410
_oxdiff_exptl_absorpt_empirical_full_min 0.726

loop_
_space_group_symop_operation_xyz
'x, y, z'
'-x+1/2, y+1/2, -z+1/2'
'-x, -y, -z'
'x-1/2, -y-1/2, z-1/2'

loop_
_atom_site_label
_atom_site_type_symbol
_atom_site_fract_x
_atom_site_fract_y
_atom_site_fract_z
_atom_site_U_iso_or_equiv
_atom_site_adp_type
_atom_site_occupancy
_atom_site_site_symmetry_order
_atom_site_calc_flag
_atom_site_refinement_flags_posn
_atom_site_refinement_flags_adp
_atom_site_refinement_flags_occupancy
_atom_site_disorder_assembly
_atom_site_disorder_group
Ag2 Ag 0.52879(2) 0.75571(2) 0.56514(2) 0.02425(7) Uani 1 1 d . . . . .
Ag1 Ag 0.50366(2) 0.29745(2) 0.87695(2) 0.02562(7) Uani 1 1 d . . . . .
N4 N 0.34494(13) 0.70885(16) 0.46581(13) 0.0271(5) Uani 1 1 d . . . . .
N3 N 0.39614(14) 0.79098(17) 0.39577(13) 0.0297(5) Uani 1 1 d . . . . .
N1 N 0.68623(15) 0.24298(16) 0.97950(15) 0.0297(5) Uani 1 1 d . . . . .
N2 N 0.67762(13) 0.38750(16) 0.94494(14) 0.0286(5) Uani 1 1 d . . . . .
C23 C 0.41332(16) 0.75208(18) 0.46765(16) 0.0255(5) Uani 1 1 d . . . . .
C36 C 0.33837(15) 0.66625(19) 0.53536(16) 0.0273(5) Uani 1 1 d . . . . .
C27 C 0.45155(16) 0.8456(2) 0.37206(15) 0.0282(5) Uani 1 1 d . . . . .
C1 C 0.63391(16) 0.30997(18) 0.93905(15) 0.0255(5) Uani 1 1 d . . . . .
C28 C 0.44737(17) 0.9422(2) 0.37612(15) 0.0300(5) Uani 1 1 d . . . . .
C41 C 0.31560(16) 0.7215(2) 0.58707(17) 0.0302(5) Uani 1 1 d . . . . .
C6 C 0.64809(17) 0.1211(2) 1.05308(16) 0.0306(5) Uani 1 1 d . . . . .
C15 C 0.63588(16) 0.4991(2) 0.83351(16) 0.0295(5) Uani 1 1 d . . . . .
C5 C 0.66251(16) 0.14852(19) 0.98539(16) 0.0275(5) Uani 1 1 d . . . . .
C19 C 0.60789(17) 0.53273(18) 0.95337(16) 0.0293(5) Uani 1 1 d . . . . .
C16 C 0.59696(17) 0.5823(2) 0.79979(16) 0.0322(6) Uani 1 1 d . . . . .
H16 H 0.593152 0.599309 0.747326 0.039 Uiso 1 1 calc R U . . .
C18 C 0.56981(17) 0.61593(19) 0.91787(17) 0.0311(6) Uani 1 1 d . . . . .
H18 H 0.547796 0.655916 0.946797 0.037 Uiso 1 1 calc R U . . .
C8 C 0.61699(17) -0.0349(2) 0.99678(18) 0.0332(6) Uani 1 1 d . . . . .
C37 C 0.35506(18) 0.5717(2) 0.54929(19) 0.0346(6) Uani 1 1 d . . . . .
C17 C 0.56346(17) 0.6415(2) 0.84083(18) 0.0319(6) Uani 1 1 d . . . . .
C10 C 0.65498(17) 0.0866(2) 0.92289(16) 0.0291(5) Uani 1 1 d . . . . .
C24 C 0.30892(17) 0.7757(2) 0.33794(16) 0.0323(6) Uani 1 1 d . . . . .
H24A H 0.307096 0.742090 0.289151 0.039 Uiso 1 1 calc R U . . .
H24B H 0.278481 0.835244 0.321393 0.039 Uiso 1 1 calc R U . . .
C32 C 0.50411(17) 0.8021(2) 0.34038(16) 0.0312(6) Uani 1 1 d . . . . .
C29 C 0.49287(18) 0.9957(2) 0.34261(16) 0.0321(6) Uani 1 1 d . . . . .
H29 H 0.490234 1.061564 0.344561 0.039 Uiso 1 1 calc R U . . .
C2 C 0.77454(17) 0.2737(2) 1.01637(18) 0.0332(6) Uani 1 1 d . . . . .
H2A H 0.809132 0.240866 0.992065 0.040 Uiso 1 1 calc R U . . .
H2B H 0.798516 0.263391 1.075597 0.040 Uiso 1 1 calc R U . . .
C31 C 0.54871(17) 0.8584(2) 0.30808(16) 0.0330(6) Uani 1 1 d . . . . .
H31 H 0.584874 0.830065 0.286519 0.040 Uiso 1 1 calc R U . . .
C7 C 0.62561(17) 0.0286(2) 1.05748(18) 0.0341(6) Uani 1 1 d . . . . .
H7 H 0.615964 0.008657 1.103535 0.041 Uiso 1 1 calc R U . . .
C40 C 0.31140(18) 0.6806(2) 0.65548(18) 0.0366(6) Uani 1 1 d . . . . .
H40 H 0.296306 0.717636 0.691480 0.044 Uiso 1 1 calc R U . . .
C14 C 0.64043(16) 0.47520(19) 0.91038(16) 0.0285(5) Uani 1 1 d . . . . .
C9 C 0.63173(17) -0.0047(2) 0.92993(17) 0.0326(6) Uani 1 1 d . . . . .
H9 H 0.625774 -0.047590 0.887795 0.039 Uiso 1 1 calc R U . . .
C12 C 0.6551(2) 0.1888(2) 1.11939(19) 0.0410(7) Uani 1 1 d . . . . .
H12A H 0.713679 0.206617 1.148260 0.062 Uiso 1 1 calc R U . . .
H12B H 0.634362 0.159595 1.157264 0.062 Uiso 1 1 calc R U . . .
H12C H 0.621739 0.244275 1.095791 0.062 Uiso 1 1 calc R U . . .
C30 C 0.54193(18) 0.9545(2) 0.30647(16) 0.0329(6) Uani 1 1 d . . . . .
C34 C 0.39637(19) 0.9880(2) 0.41683(18) 0.0374(6) Uani 1 1 d . . . . .
H34A H 0.338751 0.965222 0.392671 0.056 Uiso 1 1 calc R U . . .
H34B H 0.396846 1.055532 0.409650 0.056 Uiso 1 1 calc R U . . .
H34C H 0.420270 0.973200 0.474698 0.056 Uiso 1 1 calc R U . . .
C3 C 0.76761(17) 0.3772(2) 0.99598(19) 0.0375(6) Uani 1 1 d . . . . .
H3A H 0.784013 0.415815 1.045430 0.045 Uiso 1 1 calc R U . . .
H3B H 0.802582 0.394190 0.965814 0.045 Uiso 1 1 calc R U . . .
C20 C 0.6128(2) 0.5048(2) 1.03637(18) 0.0367(6) Uani 1 1 d . . . . .
H20A H 0.587741 0.553623 1.057764 0.055 Uiso 1 1 calc R U . . .
H20B H 0.671349 0.496305 1.072764 0.055 Uiso 1 1 calc R U . . .
H20C H 0.582318 0.446449 1.032311 0.055 Uiso 1 1 calc R U . . .
C22 C 0.5215(2) 0.7307(2) 0.8019(2) 0.0408(7) Uani 1 1 d . . . . .
H22A H 0.562544 0.781244 0.817478 0.061 Uiso 1 1 calc R U . . .
H22B H 0.476549 0.745279 0.820058 0.061 Uiso 1 1 calc R U . . .
H22C H 0.498164 0.723588 0.742970 0.061 Uiso 1 1 calc R U . . .
C25 C 0.27271(18) 0.7165(2) 0.38729(17) 0.0367(6) Uani 1 1 d . . . . .
H25A H 0.224853 0.747827 0.393440 0.044 Uiso 1 1 calc R U . . .
H25B H 0.254765 0.654669 0.362279 0.044 Uiso 1 1 calc R U . . .
C26 C 0.64442(18) 0.7606(3) 0.66249(18) 0.0393(7) Uani 1 1 d . . . . .
H26A H 0.686706 0.784560 0.644008 0.059 Uiso 1 1 calc R U . . .
H26B H 0.660137 0.697950 0.684625 0.059 Uiso 1 1 calc R U . . .
H26C H 0.640696 0.801630 0.704531 0.059 Uiso 1 1 calc R U . . .
C39 C 0.32878(19) 0.5870(3) 0.67242(19) 0.0408(7) Uani 1 1 d . . . . .
C21 C 0.6704(2) 0.4364(3) 0.78676(19) 0.0413(7) Uani 1 1 d . . . . .
H21A H 0.646291 0.453655 0.729405 0.062 Uiso 1 1 calc R U . . .
H21B H 0.656212 0.371716 0.792791 0.062 Uiso 1 1 calc R U . . .
H21C H 0.731310 0.443164 0.807686 0.062 Uiso 1 1 calc R U . . .
C4 C 0.37311(18) 0.2870(2) 0.8141(2) 0.0394(7) Uani 1 1 d . . . . .
H4A H 0.356770 0.316018 0.760695 0.059 Uiso 1 1 calc R U . . .
H4B H 0.345097 0.318786 0.844770 0.059 Uiso 1 1 calc R U . . .
H4C H 0.356812 0.221335 0.807503 0.059 Uiso 1 1 calc R U . . .
C38 C 0.34956(19) 0.5338(2) 0.6186(2) 0.0416(7) Uani 1 1 d . . . . .
H38 H 0.360420 0.469373 0.629271 0.050 Uiso 1 1 calc R U . . .
C11 C 0.6699(2) 0.1174(2) 0.84950(17) 0.0382(7) Uani 1 1 d . . . . .
H11A H 0.628668 0.164741 0.820214 0.057 Uiso 1 1 calc R U . . .
H11B H 0.664596 0.063914 0.814010 0.057 Uiso 1 1 calc R U . . .
H11C H 0.726230 0.143567 0.866503 0.057 Uiso 1 1 calc R U . . .
C33 C 0.5131(2) 0.6982(2) 0.3413(2) 0.0416(7) Uani 1 1 d . . . . .
H33A H 0.558720 0.678971 0.391531 0.062 Uiso 1 1 calc R U . . .
H33B H 0.525649 0.678612 0.294907 0.062 Uiso 1 1 calc R U . . .
H33C H 0.460922 0.669090 0.337902 0.062 Uiso 1 1 calc R U . . .
C42 C 0.2969(2) 0.8233(2) 0.5700(2) 0.0421(7) Uani 1 1 d . . . . .
H42A H 0.347730 0.855909 0.573755 0.063 Uiso 1 1 calc R U . . .
H42B H 0.276948 0.849347 0.609681 0.063 Uiso 1 1 calc R U . . .
H42C H 0.253703 0.831010 0.515453 0.063 Uiso 1 1 calc R U . . .
C43 C 0.3781(2) 0.5127(2) 0.4917(2) 0.0492(8) Uani 1 1 d . . . . .
H43A H 0.332598 0.514088 0.438001 0.074 Uiso 1 1 calc R U . . .
H43B H 0.387593 0.448467 0.511491 0.074 Uiso 1 1 calc R U . . .
H43C H 0.429200 0.537075 0.488150 0.074 Uiso 1 1 calc R U . . .
C35 C 0.5846(2) 1.0128(3) 0.2639(2) 0.0452(7) Uani 1 1 d . . . . .
H35A H 0.555337 1.005491 0.205251 0.068 Uiso 1 1 calc R U . . .
H35B H 0.642652 0.992397 0.280388 0.068 Uiso 1 1 calc R U . . .
H35C H 0.583407 1.078263 0.278469 0.068 Uiso 1 1 calc R U . . .
C13 C 0.5923(2) -0.1347(2) 1.0028(2) 0.0449(7) Uani 1 1 d . . . . .
H13A H 0.599832 -0.148217 1.058740 0.067 Uiso 1 1 calc R U . . .
H13B H 0.627477 -0.176525 0.986605 0.067 Uiso 1 1 calc R U . . .
H13C H 0.533599 -0.143917 0.967012 0.067 Uiso 1 1 calc R U . . .
C44 C 0.3258(3) 0.5447(3) 0.7481(2) 0.0588(10) Uani 1 1 d . . . . .
H44A H 0.294507 0.486179 0.734545 0.088 Uiso 1 1 calc R U . . .
H44B H 0.298213 0.587837 0.771996 0.088 Uiso 1 1 calc R U . . .
H44C H 0.382820 0.532518 0.787050 0.088 Uiso 1 1 calc R U . . .

loop_
_atom_site_aniso_label
_atom_site_aniso_U_11
_atom_site_aniso_U_22
_atom_site_aniso_U_33
_atom_site_aniso_U_23
_atom_site_aniso_U_13
_atom_site_aniso_U_12
Ag2 0.01755(10) 0.03447(11) 0.01812(10) 0.00454(6) 0.00413(7) 0.00049(6)
Ag1 0.02152(10) 0.02831(11) 0.02623(11) -0.00003(6) 0.00845(7) -0.00194(6)
N4 0.0180(10) 0.0360(12) 0.0220(10) 0.0033(8) 0.0021(8) -0.0029(8)
N3 0.0205(10) 0.0422(13) 0.0186(10) 0.0047(9) -0.0008(8) -0.0063(9)
N1 0.0235(11) 0.0308(12) 0.0293(12) -0.0008(9) 0.0042(9) -0.0024(8)
N2 0.0235(11) 0.0279(11) 0.0315(11) -0.0015(9) 0.0075(9) -0.0032(8)
C23 0.0206(12) 0.0313(13) 0.0209(12) 0.0019(9) 0.0039(10) 0.0010(9)
C36 0.0206(11) 0.0327(13) 0.0266(12) 0.0041(10) 0.0070(10) 0.0000(10)
C27 0.0231(12) 0.0384(14) 0.0174(11) 0.0024(10) 0.0019(9) -0.0022(10)
C1 0.0228(12) 0.0296(12) 0.0208(11) -0.0029(9) 0.0050(9) -0.0036(9)
C28 0.0286(13) 0.0396(14) 0.0202(11) -0.0004(10) 0.0077(10) -0.0022(11)
C41 0.0186(12) 0.0388(14) 0.0313(13) 0.0010(11) 0.0074(10) -0.0003(10)
C6 0.0250(12) 0.0377(14) 0.0286(13) -0.0004(11) 0.0101(10) 0.0024(11)
C15 0.0241(12) 0.0354(14) 0.0277(13) -0.0029(10) 0.0087(10) -0.0047(10)
C5 0.0227(12) 0.0298(13) 0.0254(12) 0.0023(10) 0.0045(10) 0.0002(10)
C19 0.0315(13) 0.0261(12) 0.0300(13) -0.0024(10) 0.0118(11) -0.0085(10)
C16 0.0287(13) 0.0413(15) 0.0256(12) 0.0026(11) 0.0093(11) -0.0039(11)
C18 0.0326(14) 0.0285(13) 0.0354(14) -0.0036(11) 0.0165(11) -0.0055(11)
C8 0.0259(13) 0.0319(14) 0.0376(15) 0.0057(11) 0.0079(11) 0.0008(10)
C37 0.0275(13) 0.0368(15) 0.0399(15) 0.0049(12) 0.0135(12) 0.0009(11)
C17 0.0267(13) 0.0315(14) 0.0364(14) 0.0018(11) 0.0110(11) -0.0058(10)
C10 0.0263(12) 0.0334(13) 0.0240(12) 0.0004(10) 0.0059(10) -0.0001(10)
C24 0.0243(13) 0.0423(15) 0.0212(12) 0.0025(11) -0.0009(10) -0.0048(11)
C32 0.0243(13) 0.0383(15) 0.0255(13) 0.0024(11) 0.0039(10) -0.0002(11)
C29 0.0347(14) 0.0361(14) 0.0249(12) -0.0008(11) 0.0109(11) -0.0036(11)
C2 0.0227(13) 0.0356(14) 0.0346(14) 0.0016(12) 0.0040(11) -0.0012(11)
C31 0.0287(13) 0.0438(16) 0.0255(12) -0.0046(11) 0.0094(11) 0.0022(11)
C7 0.0294(14) 0.0407(15) 0.0343(14) 0.0091(12) 0.0147(11) -0.0002(11)
C40 0.0260(13) 0.0514(17) 0.0332(14) -0.0012(13) 0.0124(11) -0.0022(12)
C14 0.0261(12) 0.0290(13) 0.0277(12) -0.0014(10) 0.0074(10) -0.0049(10)
C9 0.0300(14) 0.0315(14) 0.0331(14) -0.0021(11) 0.0089(11) -0.0017(11)
C12 0.0413(17) 0.0493(18) 0.0359(15) -0.0068(13) 0.0187(13) -0.0030(14)
C30 0.0324(14) 0.0451(16) 0.0214(12) 0.0005(11) 0.0107(11) -0.0054(12)
C34 0.0389(16) 0.0425(16) 0.0355(15) -0.0061(12) 0.0197(13) -0.0058(13)
C3 0.0245(13) 0.0351(15) 0.0436(16) 0.0002(12) 0.0032(12) -0.0049(11)
C20 0.0455(17) 0.0355(15) 0.0333(14) 0.0008(11) 0.0202(13) -0.0028(12)
C22 0.0393(17) 0.0372(15) 0.0457(18) 0.0092(13) 0.0164(14) 0.0033(13)
C25 0.0239(13) 0.0493(17) 0.0271(13) 0.0065(12) -0.0006(11) -0.0072(12)
C26 0.0184(13) 0.066(2) 0.0257(14) 0.0135(13) -0.0002(11) -0.0044(12)
C39 0.0303(14) 0.0561(19) 0.0380(16) 0.0112(14) 0.0156(12) -0.0025(13)
C21 0.0362(15) 0.0528(18) 0.0323(14) -0.0067(13) 0.0106(12) 0.0076(13)
C4 0.0216(13) 0.0453(17) 0.0485(18) -0.0054(14) 0.0106(12) -0.0017(12)
C38 0.0356(16) 0.0410(16) 0.0507(18) 0.0166(14) 0.0197(14) 0.0055(13)
C11 0.0470(17) 0.0423(16) 0.0235(13) -0.0012(11) 0.0116(12) -0.0072(13)
C33 0.0314(15) 0.0406(16) 0.0486(18) -0.0007(14) 0.0111(14) 0.0031(12)
C42 0.0455(17) 0.0368(16) 0.0445(17) -0.0041(13) 0.0184(14) 0.0020(13)
C43 0.057(2) 0.0386(17) 0.061(2) 0.0031(15) 0.0327(18) 0.0092(15)
C35 0.0518(19) 0.0527(19) 0.0408(17) 0.0030(14) 0.0287(15) -0.0080(15)
C13 0.0413(17) 0.0355(16) 0.0553(19) 0.0079(14) 0.0162(15) -0.0039(13)
C44 0.056(2) 0.078(3) 0.048(2) 0.0218(19) 0.0266(18) 0.0002(19)

loop_
_atom_type_symbol
_atom_type_description
_atom_type_scat_dispersion_real
_atom_type_scat_dispersion_imag
_atom_type_scat_source
C C 0.0181 0.0091 'International Tables Vol C Tables 4.2.6.8 and 6.1.1.4'
H H 0.0000 0.0000 'International Tables Vol C Tables 4.2.6.8 and 6.1.1.4'
Ag Ag 0.1306 4.2820 'International Tables Vol C Tables 4.2.6.8 and 6.1.1.4'
N N 0.0311 0.0180 'International Tables Vol C Tables 4.2.6.8 and 6.1.1.4'

loop_
_citation_id
_citation_doi
_citation_year
1 10.26434/chemrxiv-2023-cxlm1-v2 2023

loop_
_geom_angle_atom_site_label_1
_geom_angle_atom_site_label_2
_geom_angle_atom_site_label_3
_geom_angle
_geom_angle_site_symmetry_1
_geom_angle_site_symmetry_3
_geom_angle_publ_flag
C23 Ag2 C26 179.48(12) . . ?
C1 Ag1 C4 179.12(12) . . ?
C23 N4 C36 123.5(2) . . ?
C23 N4 C25 114.0(2) . . ?
C36 N4 C25 122.2(2) . . ?
C23 N3 C27 126.7(2) . . ?
C23 N3 C24 113.5(2) . . ?
C27 N3 C24 119.8(2) . . ?
C1 N1 C5 124.8(2) . . ?
C1 N1 C2 113.4(2) . . ?
C5 N1 C2 121.7(2) . . ?
C1 N2 C14 123.5(2) . . ?
C1 N2 C3 113.5(2) . . ?
C14 N2 C3 122.8(2) . . ?
N4 C23 Ag2 126.18(19) . . ?
N3 C23 Ag2 125.57(19) . . ?
N3 C23 N4 108.2(2) . . ?
C41 C36 N4 118.5(2) . . ?
C41 C36 C37 122.1(3) . . ?
C37 C36 N4 119.4(3) . . ?
C28 C27 N3 118.5(2) . . ?
C28 C27 C32 121.5(3) . . ?
C32 C27 N3 119.9(3) . . ?
N1 C1 Ag1 126.33(19) . . ?
N1 C1 N2 108.4(2) . . ?
N2 C1 Ag1 125.24(19) . . ?
C27 C28 C29 118.4(3) . . ?
C27 C28 C34 121.0(3) . . ?
C29 C28 C34 120.6(3) . . ?
C36 C41 C42 121.0(3) . . ?
C40 C41 C36 118.4(3) . . ?
C40 C41 C42 120.6(3) . . ?
C5 C6 C7 118.0(3) . . ?
C5 C6 C12 121.4(3) . . ?
C7 C6 C12 120.6(3) . . ?
C16 C15 C14 118.2(3) . . ?
C16 C15 C21 120.3(3) . . ?
C14 C15 C21 121.6(3) . . ?
C6 C5 N1 119.2(2) . . ?
C6 C5 C10 121.9(3) . . ?
C10 C5 N1 118.9(2) . . ?
C18 C19 C20 120.7(3) . . ?
C14 C19 C18 118.6(2) . . ?
C14 C19 C20 120.6(3) . . ?
C15 C16 H16 119.1 . . ?
C15 C16 C17 121.9(3) . . ?
C17 C16 H16 119.1 . . ?
C19 C18 H18 119.4 . . ?
C17 C18 C19 121.3(3) . . ?
C17 C18 H18 119.4 . . ?
C7 C8 C9 118.2(3) . . ?
C7 C8 C13 121.0(3) . . ?
C9 C8 C13 120.7(3) . . ?
C36 C37 C38 117.3(3) . . ?
C36 C37 C43 121.3(3) . . ?
C38 C37 C43 121.4(3) . . ?
C16 C17 C22 120.1(3) . . ?
C18 C17 C16 118.5(3) . . ?
C18 C17 C22 121.4(3) . . ?
C5 C10 C11 121.4(3) . . ?
C9 C10 C5 117.8(3) . . ?
C9 C10 C11 120.8(3) . . ?
N3 C24 H24A 111.3 . . ?
N3 C24 H24B 111.3 . . ?
N3 C24 C25 102.5(2) . . ?
H24A C24 H24B 109.2 . . ?
C25 C24 H24A 111.3 . . ?
C25 C24 H24B 111.3 . . ?
C27 C32 C33 121.5(3) . . ?
C31 C32 C27 117.9(3) . . ?
C31 C32 C33 120.6(3) . . ?
C28 C29 H29 119.3 . . ?
C30 C29 C28 121.4(3) . . ?
C30 C29 H29 119.3 . . ?
N1 C2 H2A 111.3 . . ?
N1 C2 H2B 111.3 . . ?
N1 C2 C3 102.3(2) . . ?
H2A C2 H2B 109.2 . . ?
C3 C2 H2A 111.3 . . ?
C3 C2 H2B 111.3 . . ?
C32 C31 H31 119.0 . . ?
C30 C31 C32 122.1(3) . . ?
C30 C31 H31 119.0 . . ?
C6 C7 H7 119.0 . . ?
C8 C7 C6 122.0(3) . . ?
C8 C7 H7 119.0 . . ?
C41 C40 H40 119.3 . . ?
C39 C40 C41 121.5(3) . . ?
C39 C40 H40 119.3 . . ?
C15 C14 N2 118.9(2) . . ?
C19 C14 N2 119.5(2) . . ?
C19 C14 C15 121.6(3) . . ?
C8 C9 C10 122.0(3) . . ?
C8 C9 H9 119.0 . . ?
C10 C9 H9 119.0 . . ?
C6 C12 H12A 109.5 . . ?
C6 C12 H12B 109.5 . . ?
C6 C12 H12C 109.5 . . ?
H12A C12 H12B 109.5 . . ?
H12A C12 H12C 109.5 . . ?
H12B C12 H12C 109.5 . . ?
C29 C30 C35 120.8(3) . . ?
C31 C30 C29 118.5(3) . . ?
C31 C30 C35 120.6(3) . . ?
C28 C34 H34A 109.5 . . ?
C28 C34 H34B 109.5 . . ?
C28 C34 H34C 109.5 . . ?
H34A C34 H34B 109.5 . . ?
H34A C34 H34C 109.5 . . ?
H34B C34 H34C 109.5 . . ?
N2 C3 C2 102.2(2) . . ?
N2 C3 H3A 111.3 . . ?
N2 C3 H3B 111.3 . . ?
C2 C3 H3A 111.3 . . ?
C2 C3 H3B 111.3 . . ?
H3A C3 H3B 109.2 . . ?
C19 C20 H20A 109.5 . . ?
C19 C20 H20B 109.5 . . ?
C19 C20 H20C 109.5 . . ?
H20A C20 H20B 109.5 . . ?
H20A C20 H20C 109.5 . . ?
H20B C20 H20C 109.5 . . ?
C17 C22 H22A 109.5 . . ?
C17 C22 H22B 109.5 . . ?
C17 C22 H22C 109.5 . . ?
H22A C22 H22B 109.5 . . ?
H22A C22 H22C 109.5 . . ?
H22B C22 H22C 109.5 . . ?
N4 C25 C24 101.8(2) . . ?
N4 C25 H25A 111.4 . . ?
N4 C25 H25B 111.4 . . ?
C24 C25 H25A 111.4 . . ?
C24 C25 H25B 111.4 . . ?
H25A C25 H25B 109.3 . . ?
Ag2 C26 H26A 109.5 . . ?
Ag2 C26 H26B 109.5 . . ?
Ag2 C26 H26C 109.5 . . ?
H26A C26 H26B 109.5 . . ?
H26A C26 H26C 109.5 . . ?
H26B C26 H26C 109.5 . . ?
C40 C39 C44 120.5(3) . . ?
C38 C39 C40 118.5(3) . . ?
C38 C39 C44 121.0(3) . . ?
C15 C21 H21A 109.5 . . ?
C15 C21 H21B 109.5 . . ?
C15 C21 H21C 109.5 . . ?
H21A C21 H21B 109.5 . . ?
H21A C21 H21C 109.5 . . ?
H21B C21 H21C 109.5 . . ?
Ag1 C4 H4A 109.5 . . ?
Ag1 C4 H4B 109.5 . . ?
Ag1 C4 H4C 109.5 . . ?
H4A C4 H4B 109.5 . . ?
H4A C4 H4C 109.5 . . ?
H4B C4 H4C 109.5 . . ?
C37 C38 H38 118.9 . . ?
C39 C38 C37 122.2(3) . . ?
C39 C38 H38 118.9 . . ?
C10 C11 H11A 109.5 . . ?
C10 C11 H11B 109.5 . . ?
C10 C11 H11C 109.5 . . ?
H11A C11 H11B 109.5 . . ?
H11A C11 H11C 109.5 . . ?
H11B C11 H11C 109.5 . . ?
C32 C33 H33A 109.5 . . ?
C32 C33 H33B 109.5 . . ?
C32 C33 H33C 109.5 . . ?
H33A C33 H33B 109.5 . . ?
H33A C33 H33C 109.5 . . ?
H33B C33 H33C 109.5 . . ?
C41 C42 H42A 109.5 . . ?
C41 C42 H42B 109.5 . . ?
C41 C42 H42C 109.5 . . ?
H42A C42 H42B 109.5 . . ?
H42A C42 H42C 109.5 . . ?
H42B C42 H42C 109.5 . . ?
C37 C43 H43A 109.5 . . ?
C37 C43 H43B 109.5 . . ?
C37 C43 H43C 109.5 . . ?
H43A C43 H43B 109.5 . . ?
H43A C43 H43C 109.5 . . ?
H43B C43 H43C 109.5 . . ?
C30 C35 H35A 109.5 . . ?
C30 C35 H35B 109.5 . . ?
C30 C35 H35C 109.5 . . ?
H35A C35 H35B 109.5 . . ?
H35A C35 H35C 109.5 . . ?
H35B C35 H35C 109.5 . . ?
C8 C13 H13A 109.5 . . ?
C8 C13 H13B 109.5 . . ?
C8 C13 H13C 109.5 . . ?
H13A C13 H13B 109.5 . . ?
H13A C13 H13C 109.5 . . ?
H13B C13 H13C 109.5 . . ?
C39 C44 H44A 109.5 . . ?
C39 C44 H44B 109.5 . . ?
C39 C44 H44C 109.5 . . ?
H44A C44 H44B 109.5 . . ?
H44A C44 H44C 109.5 . . ?
H44B C44 H44C 109.5 . . ?

loop_
_geom_bond_atom_site_label_1
_geom_bond_atom_site_label_2
_geom_bond_distance
_geom_bond_site_symmetry_2
_geom_bond_publ_flag
Ag2 C23 2.087(3) . ?
Ag2 C26 2.088(3) . ?
Ag1 C1 2.106(3) . ?
Ag1 C4 2.110(3) . ?
N4 C23 1.331(3) . ?
N4 C36 1.435(3) . ?
N4 C25 1.481(3) . ?
N3 C23 1.329(3) . ?
N3 C27 1.431(3) . ?
N3 C24 1.482(3) . ?
N1 C1 1.330(4) . ?
N1 C5 1.436(4) . ?
N1 C2 1.482(3) . ?
N2 C1 1.331(3) . ?
N2 C14 1.443(4) . ?
N2 C3 1.480(3) . ?
C36 C41 1.392(4) . ?
C36 C37 1.393(4) . ?
C27 C28 1.395(4) . ?
C27 C32 1.399(4) . ?
C28 C29 1.397(4) . ?
C28 C34 1.504(4) . ?
C41 C40 1.389(4) . ?
C41 C42 1.507(4) . ?
C6 C5 1.391(4) . ?
C6 C7 1.398(4) . ?
C6 C12 1.506(4) . ?
C15 C16 1.393(4) . ?
C15 C14 1.394(4) . ?
C15 C21 1.507(4) . ?
C5 C10 1.398(4) . ?
C19 C18 1.396(4) . ?
C19 C14 1.394(4) . ?
C19 C20 1.514(4) . ?
C16 H16 0.9500 . ?
C16 C17 1.394(4) . ?
C18 H18 0.9500 . ?
C18 C17 1.393(4) . ?
C8 C7 1.384(4) . ?
C8 C9 1.391(4) . ?
C8 C13 1.514(4) . ?
C37 C38 1.396(4) . ?
C37 C43 1.508(5) . ?
C17 C22 1.506(4) . ?
C10 C9 1.395(4) . ?
C10 C11 1.506(4) . ?
C24 H24A 0.9900 . ?
C24 H24B 0.9900 . ?
C24 C25 1.531(4) . ?
C32 C31 1.395(4) . ?
C32 C33 1.504(4) . ?
C29 H29 0.9500 . ?
C29 C30 1.390(4) . ?
C2 H2A 0.9900 . ?
C2 H2B 0.9900 . ?
C2 C3 1.528(4) . ?
C31 H31 0.9500 . ?
C31 C30 1.386(4) . ?
C7 H7 0.9500 . ?
C40 H40 0.9500 . ?
C40 C39 1.388(5) . ?
C9 H9 0.9500 . ?
C12 H12A 0.9800 . ?
C12 H12B 0.9800 . ?
C12 H12C 0.9800 . ?
C30 C35 1.510(4) . ?
C34 H34A 0.9800 . ?
C34 H34B 0.9800 . ?
C34 H34C 0.9800 . ?
C3 H3A 0.9900 . ?
C3 H3B 0.9900 . ?
C20 H20A 0.9800 . ?
C20 H20B 0.9800 . ?
C20 H20C 0.9800 . ?
C22 H22A 0.9800 . ?
C22 H22B 0.9800 . ?
C22 H22C 0.9800 . ?
C25 H25A 0.9900 . ?
C25 H25B 0.9900 . ?
C26 H26A 0.9800 . ?
C26 H26B 0.9800 . ?
C26 H26C 0.9800 . ?
C39 C38 1.387(5) . ?
C39 C44 1.509(4) . ?
C21 H21A 0.9800 . ?
C21 H21B 0.9800 . ?
C21 H21C 0.9800 . ?
C4 H4A 0.9800 . ?
C4 H4B 0.9800 . ?
C4 H4C 0.9800 . ?
C38 H38 0.9500 . ?
C11 H11A 0.9800 . ?
C11 H11B 0.9800 . ?
C11 H11C 0.9800 . ?
C33 H33A 0.9800 . ?
C33 H33B 0.9800 . ?
C33 H33C 0.9800 . ?
C42 H42A 0.9800 . ?
C42 H42B 0.9800 . ?
C42 H42C 0.9800 . ?
C43 H43A 0.9800 . ?
C43 H43B 0.9800 . ?
C43 H43C 0.9800 . ?
C35 H35A 0.9800 . ?
C35 H35B 0.9800 . ?
C35 H35C 0.9800 . ?
C13 H13A 0.9800 . ?
C13 H13B 0.9800 . ?
C13 H13C 0.9800 . ?
C44 H44A 0.9800 . ?
C44 H44B 0.9800 . ?
C44 H44C 0.9800 . ?

loop_
_geom_torsion_atom_site_label_1
_geom_torsion_atom_site_label_2
_geom_torsion_atom_site_label_3
_geom_torsion_atom_site_label_4
_geom_torsion
_geom_torsion_site_symmetry_1
_geom_torsion_site_symmetry_2
_geom_torsion_site_symmetry_3
_geom_torsion_site_symmetry_4
_geom_torsion_publ_flag
N4 C36 C41 C40 -178.3(2) . . . . ?
N4 C36 C41 C42 1.0(4) . . . . ?
N4 C36 C37 C38 178.7(2) . . . . ?
N4 C36 C37 C43 -1.3(4) . . . . ?
N3 C27 C28 C29 -171.2(2) . . . . ?
N3 C27 C28 C34 9.8(4) . . . . ?
N3 C27 C32 C31 171.6(2) . . . . ?
N3 C27 C32 C33 -8.8(4) . . . . ?
N3 C24 C25 N4 0.8(3) . . . . ?
N1 C5 C10 C9 -179.9(2) . . . . ?
N1 C5 C10 C11 -0.9(4) . . . . ?
N1 C2 C3 N2 -4.6(3) . . . . ?
C23 N4 C36 C41 85.1(3) . . . . ?
C23 N4 C36 C37 -94.7(3) . . . . ?
C23 N4 C25 C24 -0.6(3) . . . . ?
C23 N3 C27 C28 -96.5(3) . . . . ?
C23 N3 C27 C32 87.9(3) . . . . ?
C23 N3 C24 C25 -0.9(3) . . . . ?
C36 N4 C23 Ag2 7.3(4) . . . . ?
C36 N4 C23 N3 -174.2(2) . . . . ?
C36 N4 C25 C24 173.7(2) . . . . ?
C36 C41 C40 C39 -0.4(4) . . . . ?
C36 C37 C38 C39 -0.3(5) . . . . ?
C27 N3 C23 Ag2 -2.7(4) . . . . ?
C27 N3 C23 N4 178.8(3) . . . . ?
C27 N3 C24 C25 -179.2(3) . . . . ?
C27 C28 C29 C30 -0.5(4) . . . . ?
C27 C32 C31 C30 -0.3(4) . . . . ?
C1 N1 C5 C6 -96.9(3) . . . . ?
C1 N1 C5 C10 83.4(3) . . . . ?
C1 N1 C2 C3 3.7(3) . . . . ?
C1 N2 C14 C15 -94.0(3) . . . . ?
C1 N2 C14 C19 84.2(3) . . . . ?
C1 N2 C3 C2 4.6(3) . . . . ?
C28 C27 C32 C31 -3.9(4) . . . . ?
C28 C27 C32 C33 175.7(3) . . . . ?
C28 C29 C30 C31 -3.5(4) . . . . ?
C28 C29 C30 C35 174.5(3) . . . . ?
C41 C36 C37 C38 -1.1(4) . . . . ?
C41 C36 C37 C43 178.9(3) . . . . ?
C41 C40 C39 C38 -0.9(5) . . . . ?
C41 C40 C39 C44 178.5(3) . . . . ?
C6 C5 C10 C9 0.4(4) . . . . ?
C6 C5 C10 C11 179.4(3) . . . . ?
C15 C16 C17 C18 0.3(4) . . . . ?
C15 C16 C17 C22 -179.7(3) . . . . ?
C5 N1 C1 Ag1 2.2(4) . . . . ?
C5 N1 C1 N2 -178.4(2) . . . . ?
C5 N1 C2 C3 -178.7(3) . . . . ?
C5 C6 C7 C8 -0.5(4) . . . . ?
C5 C10 C9 C8 -0.6(4) . . . . ?
C19 C18 C17 C16 -0.7(4) . . . . ?
C19 C18 C17 C22 179.3(3) . . . . ?
C16 C15 C14 N2 177.6(2) . . . . ?
C16 C15 C14 C19 -0.6(4) . . . . ?
C18 C19 C14 N2 -178.0(2) . . . . ?
C18 C19 C14 C15 0.2(4) . . . . ?
C37 C36 C41 C40 1.5(4) . . . . ?
C37 C36 C41 C42 -179.2(3) . . . . ?
C24 N3 C23 Ag2 179.1(2) . . . . ?
C24 N3 C23 N4 0.6(3) . . . . ?
C24 N3 C27 C28 81.5(3) . . . . ?
C24 N3 C27 C32 -94.1(3) . . . . ?
C32 C27 C28 C29 4.3(4) . . . . ?
C32 C27 C28 C34 -174.6(2) . . . . ?
C32 C31 C30 C29 3.9(4) . . . . ?
C32 C31 C30 C35 -174.1(3) . . . . ?
C2 N1 C1 Ag1 179.67(19) . . . . ?
C2 N1 C1 N2 -1.0(3) . . . . ?
C2 N1 C5 C6 85.9(3) . . . . ?
C2 N1 C5 C10 -93.8(3) . . . . ?
C7 C6 C5 N1 -179.6(2) . . . . ?
C7 C6 C5 C10 0.1(4) . . . . ?
C7 C8 C9 C10 0.3(4) . . . . ?
C40 C39 C38 C37 1.3(5) . . . . ?
C14 N2 C1 Ag1 1.5(4) . . . . ?
C14 N2 C1 N1 -177.9(2) . . . . ?
C14 N2 C3 C2 -179.9(2) . . . . ?
C14 C15 C16 C17 0.3(4) . . . . ?
C14 C19 C18 C17 0.5(4) . . . . ?
C9 C8 C7 C6 0.3(4) . . . . ?
C12 C6 C5 N1 1.3(4) . . . . ?
C12 C6 C5 C10 -179.0(3) . . . . ?
C12 C6 C7 C8 178.7(3) . . . . ?
C34 C28 C29 C30 178.4(3) . . . . ?
C3 N2 C1 Ag1 176.9(2) . . . . ?
C3 N2 C1 N1 -2.5(3) . . . . ?
C3 N2 C14 C15 91.0(3) . . . . ?
C3 N2 C14 C19 -90.8(3) . . . . ?
C20 C19 C18 C17 -178.7(3) . . . . ?
C20 C19 C14 N2 1.2(4) . . . . ?
C20 C19 C14 C15 179.3(2) . . . . ?
C25 N4 C23 Ag2 -178.5(2) . . . . ?
C25 N4 C23 N3 0.0(3) . . . . ?
C25 N4 C36 C41 -88.6(3) . . . . ?
C25 N4 C36 C37 91.6(3) . . . . ?
C21 C15 C16 C17 179.3(3) . . . . ?
C21 C15 C14 N2 -1.3(4) . . . . ?
C21 C15 C14 C19 -179.5(3) . . . . ?
C11 C10 C9 C8 -179.6(3) . . . . ?
C33 C32 C31 C30 -179.9(3) . . . . ?
C42 C41 C40 C39 -179.7(3) . . . . ?
C43 C37 C38 C39 179.7(3) . . . . ?
C13 C8 C7 C6 -179.8(3) . . . . ?
C13 C8 C9 C10 -179.7(3) . . . . ?
C44 C39 C38 C37 -178.2(3) . . . . ?
